data_7227931
loop_
_publ_author_name
'Yamaguchi, Kirara'
'Murai, Toshiaki'
'Tsuchiya, Yuki'
'Miwa, Yohei'
'Kutsumizu, Shoichi'
'Sasamori, Takahiro'
'Tokitoh, Norihiro'

_publ_section_title
;
 Pyridinium 5-aminothiazoles: specific photophysical properties and
 vapochromism in halogenated solvents
;
_journal_issue 29
_journal_name_full 'RSC Adv.'
_journal_page_first 18132
_journal_paper_doi 10.1039/C7RA01896G
_journal_volume 7
_journal_year 2017
_chemical_formula_moiety '(C27 H22 N3 S1),(C1 F3 O3 S1)'
_chemical_formula_sum 'C28 H22 F3 N3 O3 S2'
_chemical_formula_weight 569.60
_chemical_name_systematic 5-diphenylamino-2-(4-pyridinium)thiazole
_space_group_crystal_system triclinic
_space_group_IT_number 2
_space_group_name_Hall '-P 1'
_space_group_name_H-M_alt 'P -1'
_symmetry_space_group_name_Hall '-P 1'
_symmetry_space_group_name_H-M 'P -1'
_atom_sites_solution_hydrogens mixed
_audit_creation_method SHELXL-2016/4
_audit_update_record
;
2017-02-01 deposited with the CCDC.
2017-03-14 downloaded from the CCDC.
;
_cell_angle_alpha 83.2770(10)
_cell_angle_beta 84.6600(10)
_cell_angle_gamma 73.9710(10)
_cell_formula_units_Z 2
_cell_length_a 7.14530(10)
_cell_length_b 9.8932(2)
_cell_length_c 19.2696(4)
_cell_measurement_reflns_used 6976
_cell_measurement_temperature 103(2)
_cell_measurement_theta_max 29.17
_cell_measurement_theta_min 1.066
_cell_volume 1297.57(4)
_computing_cell_refinement HKL2000
_computing_data_collection CrystalClear
_computing_data_reduction HKL2000
_computing_molecular_graphics 'Yadokari-XG 2011 (Wakita Nemoto et al., 2011)'
_computing_structure_refinement 'SHELXL-2016/4 (Sheldrick, 2016)'
_computing_structure_solution 'SHELXT-2016/4 (Sheldrick, 2016)'
_diffrn_ambient_temperature 103(2)
_diffrn_detector_area_resol_mean 28.5714
_diffrn_measured_fraction_theta_full 0.996
_diffrn_measured_fraction_theta_max 0.993
_diffrn_measurement_device_type 'Rigaku VariMax Saturn'
_diffrn_measurement_method \w
_diffrn_radiation_type MoK\a
_diffrn_radiation_wavelength 0.71075
_diffrn_reflns_av_R_equivalents 0.0368
_diffrn_reflns_av_unetI/netI 0.0252
_diffrn_reflns_Laue_measured_fraction_full 0.996
_diffrn_reflns_Laue_measured_fraction_max 0.993
_diffrn_reflns_limit_h_max 9
_diffrn_reflns_limit_h_min -9
_diffrn_reflns_limit_k_max 13
_diffrn_reflns_limit_k_min -13
_diffrn_reflns_limit_l_max 26
_diffrn_reflns_limit_l_min -26
_diffrn_reflns_number 35355
_diffrn_reflns_point_group_measured_fraction_full 0.996
_diffrn_reflns_point_group_measured_fraction_max 0.993
_diffrn_reflns_theta_full 25.242
_diffrn_reflns_theta_max 29.170
_diffrn_reflns_theta_min 1.066
_diffrn_source 'rotating-anode X-ray tube'
_exptl_absorpt_coefficient_mu 0.264
_exptl_absorpt_correction_T_max 0.987
_exptl_absorpt_correction_T_min 0.969
_exptl_absorpt_correction_type multi-scan
_exptl_absorpt_process_details
;
 MULABS - Empirical Correction for Absorption Anisotropy.
 Blessing, R. H., Acta Cryst., A51, 33-38 (1995).
;
_exptl_crystal_colour orange
_exptl_crystal_density_diffrn 1.458
_exptl_crystal_description prism
_exptl_crystal_F_000 588
_exptl_crystal_size_max 0.200
_exptl_crystal_size_mid 0.100
_exptl_crystal_size_min 0.050
_exptl_transmission_factor_max 0.987
_exptl_transmission_factor_min 0.969
_refine_diff_density_max 1.012
_refine_diff_density_min -0.533
_refine_diff_density_rms 0.065
_refine_ls_extinction_method none
_refine_ls_goodness_of_fit_ref 1.025
_refine_ls_hydrogen_treatment mixed
_refine_ls_matrix_type full
_refine_ls_number_parameters 502
_refine_ls_number_reflns 6976
_refine_ls_number_restraints 319
_refine_ls_restrained_S_all 1.082
_refine_ls_R_factor_all 0.0607
_refine_ls_R_factor_gt 0.0517
_refine_ls_shift/su_max 0.000
_refine_ls_shift/su_mean 0.000
_refine_ls_structure_factor_coef Fsqd
_refine_ls_weighting_details 'w=1/[\s^2^(Fo^2^)+(0.0709P)^2^+1.2093P] where P=(Fo^2^+2Fc^2^)/3'
_refine_ls_weighting_scheme calc
_refine_ls_wR_factor_gt 0.1350
_refine_ls_wR_factor_ref 0.1436
_reflns_Friedel_coverage 0.000
_reflns_number_gt 5997
_reflns_number_total 6976
_reflns_threshold_expression 'I > 2\s(I)'
_cod_data_source_file c7ra01896g2.cif
_cod_data_source_block pyme
_cod_database_code 7227931
_shelx_shelxl_version_number 2016/4
_shelx_space_group_comment
;
The symmetry employed for this shelxl refinement is uniquely defined
by the following loop, which should always be used as a source of
symmetry information in preference to the above space-group names.
They are only intended as comments.
;
_shelx_estimated_absorpt_t_min 0.969
_shelx_estimated_absorpt_t_max 0.987

loop_
_space_group_symop_operation_xyz
'x, y, z'
'-x, -y, -z'

loop_
_atom_site_label
_atom_site_type_symbol
_atom_site_fract_x
_atom_site_fract_y
_atom_site_fract_z
_atom_site_U_iso_or_equiv
_atom_site_adp_type
_atom_site_occupancy
_atom_site_site_symmetry_order
_atom_site_calc_flag
_atom_site_refinement_flags_posn
_atom_site_refinement_flags_adp
_atom_site_refinement_flags_occupancy
_atom_site_disorder_assembly
_atom_site_disorder_group
N1 N 0.5362(3) 0.2565(2) 0.38858(9) 0.0403(5) Uani 1 1 d . . . . .
C1 C 0.7174(3) 0.2021(4) 0.42658(14) 0.0572(8) Uani 1 1 d . . . . .
H1 H 0.791120 0.273269 0.420807 0.086 Uiso 1 1 calc R U . . .
H2 H 0.797239 0.115359 0.407570 0.086 Uiso 1 1 calc R U . . .
H3 H 0.683680 0.181793 0.476444 0.086 Uiso 1 1 calc R U . . .
C2 C 0.4275(3) 0.1696(3) 0.38001(11) 0.0376(5) Uani 1 1 d . . . . .
H4 H 0.468(4) 0.076(3) 0.4017(15) 0.047(7) Uiso 1 1 d . . . . .
C3 C 0.2641(3) 0.2173(2) 0.34191(10) 0.0302(4) Uani 1 1 d . . . . .
H5 H 0.202(3) 0.151(3) 0.3339(12) 0.028(6) Uiso 1 1 d . . . . .
C4 C 0.2107(3) 0.3569(2) 0.31232(9) 0.0250(3) Uani 1 1 d . . . . .
C5 C 0.3237(3) 0.4452(3) 0.32445(11) 0.0329(4) Uani 1 1 d . . . . .
H6 H 0.287(4) 0.538(3) 0.3060(14) 0.037(7) Uiso 1 1 d . . . . .
C6 C 0.4865(3) 0.3925(3) 0.36276(11) 0.0392(5) Uani 1 1 d . . . . .
H7 H 0.562(5) 0.457(3) 0.3712(17) 0.060(9) Uiso 1 1 d . . . . .
C7 C 0.0438(2) 0.40791(18) 0.26814(9) 0.0221(3) Uani 1 1 d . . . . .
S1 S -0.00686(6) 0.57428(5) 0.22517(2) 0.02463(12) Uani 1 1 d . . . . .
C8 C -0.1936(2) 0.53650(17) 0.18631(9) 0.0209(3) Uani 1 1 d . . . . .
C9 C -0.2049(2) 0.40076(17) 0.20866(9) 0.0203(3) Uani 1 1 d . . . . .
N2 N -0.0687(2) 0.33019(15) 0.25603(7) 0.0216(3) Uani 1 1 d . . . . .
N3 N -0.3108(2) 0.64081(15) 0.14079(7) 0.0205(3) Uani 1 1 d . . . . .
C10 C -0.2135(2) 0.70544(17) 0.08376(8) 0.0199(3) Uani 1 1 d . . . . .
C11 C -0.0393(3) 0.62601(19) 0.05322(9) 0.0244(3) Uani 1 1 d . . . . .
H8 H 0.021(3) 0.529(2) 0.0695(12) 0.026(5) Uiso 1 1 d . . . . .
C12 C 0.0572(3) 0.6854(2) -0.00271(10) 0.0277(4) Uani 1 1 d . . . . .
H9 H 0.175(4) 0.631(3) -0.0215(13) 0.030(6) Uiso 1 1 d . . . . .
C13 C -0.0174(3) 0.8243(2) -0.02972(10) 0.0288(4) Uani 1 1 d . . . . .
H10 H 0.047(4) 0.862(3) -0.0694(13) 0.034(6) Uiso 1 1 d . . . . .
C14 C -0.1895(3) 0.9038(2) 0.00113(10) 0.0264(4) Uani 1 1 d . . . . .
H11 H -0.247(4) 1.001(3) -0.0168(13) 0.033(6) Uiso 1 1 d . . . . .
C15 C -0.2876(3) 0.84646(18) 0.05766(9) 0.0222(3) Uani 1 1 d . . . . .
H12 H -0.400(3) 0.904(2) 0.0771(12) 0.026(5) Uiso 1 1 d . . . . .
C16 C -0.4971(2) 0.71831(17) 0.16922(9) 0.0212(3) Uani 1 1 d . . . . .
C17 C -0.5226(3) 0.74796(19) 0.23877(10) 0.0260(3) Uani 1 1 d . . . . .
H13 H -0.424(4) 0.715(2) 0.2684(13) 0.030(6) Uiso 1 1 d . . . . .
C18 C -0.7047(3) 0.8254(2) 0.26457(11) 0.0326(4) Uani 1 1 d . . . . .
H14 H -0.718(4) 0.843(3) 0.3092(15) 0.045(7) Uiso 1 1 d . . . . .
C19 C -0.8592(3) 0.8740(2) 0.22137(12) 0.0342(4) Uani 1 1 d . . . . .
H15 H -0.989(4) 0.932(3) 0.2368(15) 0.048(8) Uiso 1 1 d . . . . .
C20 C -0.8328(3) 0.8435(2) 0.15203(11) 0.0299(4) Uani 1 1 d . . . . .
H16 H -0.947(4) 0.875(3) 0.1243(13) 0.037(6) Uiso 1 1 d . . . . .
C21 C -0.6532(3) 0.76433(18) 0.12619(10) 0.0251(3) Uani 1 1 d . . . . .
H17 H -0.628(3) 0.740(2) 0.0768(12) 0.028(6) Uiso 1 1 d . . . . .
C22 C -0.3362(2) 0.32314(17) 0.18733(9) 0.0205(3) Uani 1 1 d . . . . .
C23 C -0.3195(3) 0.18518(18) 0.21822(10) 0.0252(3) Uani 1 1 d . . . . .
H18 H -0.225(3) 0.144(2) 0.2528(12) 0.028(6) Uiso 1 1 d . . . . .
C24 C -0.4378(3) 0.1061(2) 0.20020(11) 0.0307(4) Uani 1 1 d . . . . .
H19 H -0.424(4) 0.014(3) 0.2222(13) 0.032(6) Uiso 1 1 d . . . . .
C25 C -0.5741(3) 0.1627(2) 0.15058(11) 0.0296(4) Uani 1 1 d . . . . .
H20 H -0.651(4) 0.108(3) 0.1385(14) 0.039(7) Uiso 1 1 d . . . . .
C26 C -0.5904(3) 0.2986(2) 0.11875(11) 0.0288(4) Uani 1 1 d . . . . .
H21 H -0.678(4) 0.337(3) 0.0834(13) 0.032(6) Uiso 1 1 d . . . . .
C27 C -0.4736(3) 0.37884(19) 0.13710(10) 0.0252(3) Uani 1 1 d . . . . .
H22 H -0.491(4) 0.472(3) 0.1171(14) 0.040(7) Uiso 1 1 d . . . . .
S2 S 1.27909(19) 0.23105(12) 0.59877(6) 0.0238(5) Uani 0.626(10) 1 d . U P A 1
O1 O 1.2330(8) 0.1404(5) 0.6568(3) 0.0332(8) Uani 0.626(10) 1 d . U P A 1
O2 O 1.4430(16) 0.1641(12) 0.5521(6) 0.0477(13) Uani 0.626(10) 1 d . U P A 1
O3 O 1.2835(12) 0.3694(6) 0.6127(4) 0.0489(14) Uani 0.626(10) 1 d . U P A 1
C28 C 1.0695(9) 0.2713(7) 0.5436(3) 0.0363(11) Uani 0.626(10) 1 d . U P A 1
F1 F 1.0445(11) 0.1488(7) 0.5285(4) 0.0739(18) Uani 0.626(10) 1 d . U P A 1
F2 F 0.9008(7) 0.3333(6) 0.5764(4) 0.0568(11) Uani 0.626(10) 1 d . U P A 1
F3 F 1.0840(10) 0.3540(8) 0.4848(4) 0.0525(11) Uani 0.626(10) 1 d . U P A 1
S3 S 1.2620(8) 0.2238(7) 0.5950(3) 0.119(3) Uani 0.374(10) 1 d D U P A 2
O4 O 1.207(2) 0.1275(19) 0.6543(9) 0.109(4) Uani 0.374(10) 1 d . U P A 2
O5 O 1.252(2) 0.3723(17) 0.6187(9) 0.079(3) Uani 0.374(10) 1 d . U P A 2
O6 O 1.422(3) 0.158(3) 0.5582(13) 0.075(4) Uani 0.374(10) 1 d . U P A 2
C29 C 1.067(2) 0.2466(19) 0.5432(9) 0.082(4) Uani 0.374(10) 1 d D U P A 2
F4 F 1.0742(19) 0.1330(13) 0.5132(6) 0.070(3) Uani 0.374(10) 1 d D U P A 2
F5 F 0.9084(19) 0.2989(15) 0.5795(8) 0.109(4) Uani 0.374(10) 1 d D U P A 2
F6 F 1.105(2) 0.3384(17) 0.4910(8) 0.091(4) Uani 0.374(10) 1 d D U P A 2

loop_
_atom_site_aniso_label
_atom_site_aniso_U_11
_atom_site_aniso_U_22
_atom_site_aniso_U_33
_atom_site_aniso_U_23
_atom_site_aniso_U_13
_atom_site_aniso_U_12
N1 0.0231(8) 0.0703(13) 0.0243(8) 0.0052(8) -0.0057(6) -0.0100(8)
C1 0.0273(11) 0.100(2) 0.0386(12) 0.0135(13) -0.0144(9) -0.0128(12)
C2 0.0272(9) 0.0494(13) 0.0295(10) 0.0065(9) -0.0053(8) -0.0019(9)
C3 0.0241(9) 0.0363(10) 0.0270(9) 0.0025(7) -0.0044(7) -0.0039(7)
C4 0.0201(8) 0.0331(9) 0.0209(8) -0.0009(6) -0.0021(6) -0.0059(7)
C5 0.0280(9) 0.0456(11) 0.0282(9) -0.0009(8) -0.0044(7) -0.0155(8)
C6 0.0285(10) 0.0658(15) 0.0286(10) -0.0038(9) -0.0043(8) -0.0211(10)
C7 0.0192(7) 0.0241(8) 0.0220(8) 0.0006(6) -0.0024(6) -0.0050(6)
S1 0.0233(2) 0.0237(2) 0.0282(2) 0.00172(16) -0.00671(16) -0.00849(16)
C8 0.0198(7) 0.0211(7) 0.0215(7) 0.0016(6) -0.0041(6) -0.0054(6)
C9 0.0190(7) 0.0208(7) 0.0204(7) -0.0007(6) -0.0025(6) -0.0042(6)
N2 0.0196(6) 0.0229(7) 0.0213(7) 0.0019(5) -0.0032(5) -0.0048(5)
N3 0.0177(6) 0.0198(6) 0.0224(7) 0.0020(5) -0.0028(5) -0.0034(5)
C10 0.0212(7) 0.0206(7) 0.0195(7) -0.0018(6) -0.0040(6) -0.0074(6)
C11 0.0254(8) 0.0235(8) 0.0250(8) -0.0043(6) -0.0023(6) -0.0067(6)
C12 0.0274(9) 0.0321(9) 0.0258(8) -0.0082(7) 0.0019(7) -0.0103(7)
C13 0.0331(9) 0.0360(10) 0.0213(8) 0.0005(7) -0.0018(7) -0.0172(8)
C14 0.0293(9) 0.0272(8) 0.0248(8) 0.0039(7) -0.0075(7) -0.0117(7)
C15 0.0212(8) 0.0218(7) 0.0241(8) 0.0002(6) -0.0050(6) -0.0064(6)
C16 0.0194(7) 0.0181(7) 0.0261(8) 0.0009(6) -0.0019(6) -0.0063(6)
C17 0.0273(9) 0.0236(8) 0.0269(8) -0.0023(6) -0.0018(7) -0.0065(7)
C18 0.0349(10) 0.0279(9) 0.0343(10) -0.0073(8) 0.0061(8) -0.0082(8)
C19 0.0248(9) 0.0237(8) 0.0517(12) -0.0038(8) 0.0078(8) -0.0058(7)
C20 0.0203(8) 0.0241(8) 0.0449(11) 0.0044(7) -0.0056(7) -0.0073(7)
C21 0.0220(8) 0.0228(8) 0.0312(9) 0.0030(7) -0.0057(7) -0.0079(6)
C22 0.0186(7) 0.0205(7) 0.0221(7) -0.0029(6) -0.0001(6) -0.0046(6)
C23 0.0273(8) 0.0222(8) 0.0263(8) 0.0004(6) -0.0035(7) -0.0075(6)
C24 0.0354(10) 0.0252(8) 0.0346(10) -0.0025(7) -0.0032(8) -0.0131(7)
C25 0.0289(9) 0.0297(9) 0.0346(10) -0.0104(7) -0.0009(7) -0.0125(7)
C26 0.0235(8) 0.0301(9) 0.0331(9) -0.0075(7) -0.0071(7) -0.0042(7)
C27 0.0244(8) 0.0221(8) 0.0292(9) -0.0030(6) -0.0060(7) -0.0049(6)
S2 0.0243(5) 0.0352(7) 0.0158(5) 0.0043(4) -0.0064(3) -0.0155(4)
O1 0.0421(17) 0.0433(16) 0.0177(15) 0.0029(11) -0.0017(12) -0.0196(13)
O2 0.027(2) 0.064(2) 0.039(2) 0.0112(19) 0.0093(17) 0.0000(19)
O3 0.067(3) 0.045(2) 0.047(3) 0.0033(19) -0.021(2) -0.032(2)
C28 0.030(2) 0.043(2) 0.038(2) -0.0058(18) -0.0154(18) -0.0075(19)
F1 0.073(4) 0.0511(19) 0.105(4) -0.027(2) -0.056(3) -0.005(2)
F2 0.0230(14) 0.060(2) 0.079(2) -0.0047(18) -0.0034(15) 0.0025(13)
F3 0.0527(19) 0.064(2) 0.0278(18) -0.0049(17) -0.0200(14) 0.0122(19)
S3 0.058(2) 0.194(5) 0.075(3) -0.062(3) -0.0189(18) 0.042(3)
O4 0.084(7) 0.157(8) 0.057(6) 0.011(6) 0.007(5) 0.004(6)
O5 0.057(5) 0.119(6) 0.045(4) -0.018(4) -0.014(4) 0.013(4)
O6 0.043(6) 0.102(7) 0.058(6) 0.000(5) 0.005(5) 0.012(5)
C29 0.070(6) 0.080(7) 0.066(6) -0.012(5) -0.004(5) 0.031(5)
F4 0.053(3) 0.097(6) 0.047(3) 0.001(3) -0.019(3) 0.001(4)
F5 0.064(4) 0.129(7) 0.090(5) 0.022(5) 0.011(4) 0.030(4)
F6 0.100(6) 0.093(5) 0.041(4) 0.002(3) -0.020(4) 0.041(4)

loop_
_atom_type_symbol
_atom_type_description
_atom_type_scat_dispersion_real
_atom_type_scat_dispersion_imag
_atom_type_scat_source
S S 0.1246 0.1234 'International Tables Vol C Tables 4.2.6.8 and 6.1.1.4'
F F 0.0171 0.0103 'International Tables Vol C Tables 4.2.6.8 and 6.1.1.4'
O O 0.0106 0.0060 'International Tables Vol C Tables 4.2.6.8 and 6.1.1.4'
N N 0.0061 0.0033 'International Tables Vol C Tables 4.2.6.8 and 6.1.1.4'
C C 0.0033 0.0016 'International Tables Vol C Tables 4.2.6.8 and 6.1.1.4'
H H 0.0000 0.0000 'International Tables Vol C Tables 4.2.6.8 and 6.1.1.4'

loop_
_geom_angle_atom_site_label_1
_geom_angle_atom_site_label_2
_geom_angle_atom_site_label_3
_geom_angle
C6 N1 C2 121.48(18)
C6 N1 C1 118.6(2)
C2 N1 C1 119.9(2)
N1 C1 H1 109.5
N1 C1 H2 109.5
H1 C1 H2 109.5
N1 C1 H3 109.5
H1 C1 H3 109.5
H2 C1 H3 109.5
N1 C2 C3 120.4(2)
N1 C2 H4 116.9(18)
C3 C2 H4 122.7(18)
C2 C3 C4 119.9(2)
C2 C3 H5 116.7(15)
C4 C3 H5 123.1(15)
C5 C4 C3 117.92(18)
C5 C4 C7 121.18(17)
C3 C4 C7 120.89(17)
C6 C5 C4 120.0(2)
C6 C5 H6 122.1(17)
C4 C5 H6 117.9(17)
N1 C6 C5 120.2(2)
N1 C6 H7 121.4(19)
C5 C6 H7 118.3(19)
N2 C7 C4 123.60(16)
N2 C7 S1 115.69(13)
C4 C7 S1 120.63(13)
C7 S1 C8 88.82(8)
C9 C8 N3 129.73(15)
C9 C8 S1 110.54(12)
N3 C8 S1 119.71(12)
N2 C9 C8 113.42(15)
N2 C9 C22 117.53(14)
C8 C9 C22 129.03(15)
C7 N2 C9 111.53(14)
C8 N3 C10 117.28(13)
C8 N3 C16 117.17(14)
C10 N3 C16 119.57(13)
C11 C10 C15 118.93(16)
C11 C10 N3 119.17(15)
C15 C10 N3 121.90(15)
C12 C11 C10 120.46(17)
C12 C11 H8 116.6(14)
C10 C11 H8 122.9(14)
C11 C12 C13 120.89(17)
C11 C12 H9 118.8(15)
C13 C12 H9 120.3(15)
C14 C13 C12 118.68(17)
C14 C13 H10 121.4(15)
C12 C13 H10 119.9(15)
C13 C14 C15 121.27(17)
C13 C14 H11 121.0(14)
C15 C14 H11 117.7(15)
C14 C15 C10 119.76(16)
C14 C15 H12 118.2(14)
C10 C15 H12 122.0(14)
C17 C16 C21 120.01(16)
C17 C16 N3 120.75(15)
C21 C16 N3 119.24(16)
C16 C17 C18 119.39(18)
C16 C17 H13 121.3(15)
C18 C17 H13 119.2(15)
C19 C18 C17 120.66(19)
C19 C18 H14 121.5(19)
C17 C18 H14 117.8(19)
C18 C19 C20 119.63(18)
C18 C19 H15 123.6(17)
C20 C19 H15 116.8(17)
C21 C20 C19 120.17(18)
C21 C20 H16 122.8(15)
C19 C20 H16 116.9(15)
C20 C21 C16 120.12(18)
C20 C21 H17 122.6(14)
C16 C21 H17 117.2(14)
C27 C22 C23 118.27(16)
C27 C22 C9 123.60(15)
C23 C22 C9 118.12(15)
C24 C23 C22 121.03(17)
C24 C23 H18 119.4(14)
C22 C23 H18 119.5(14)
C25 C24 C23 120.16(18)
C25 C24 H19 120.7(15)
C23 C24 H19 119.2(15)
C24 C25 C26 119.51(17)
C24 C25 H20 119.2(16)
C26 C25 H20 121.3(16)
C25 C26 C27 120.59(18)
C25 C26 H21 120.6(15)
C27 C26 H21 118.8(15)
C26 C27 C22 120.44(17)
C26 C27 H22 119.5(16)
C22 C27 H22 120.0(16)
O1a S2a O3 117.0(4)
O1a S2a O2 114.7(5)
O3a S2a O2 112.8(6)
O1a S2a C28 104.9(3)
O3a S2a C28 102.0(4)
O2a S2a C28 103.1(6)
F2a C28a F3 105.8(6)
F2a C28a F1 103.9(5)
F3a C28a F1 109.8(6)
F2a C28a S2 113.4(5)
F3a C28a S2 115.1(4)
F1a C28a S2 108.2(5)
O6b S3b O4 111.5(12)
O6b S3b O5 118.3(14)
O4b S3b O5 111.7(9)
O6b S3b C29 106.7(14)
O4b S3b C29 99.7(9)
O5b S3b C29 107.1(9)
F5b C29b F4 116.4(14)
F5b C29b F6 112.3(14)
F4b C29b F6 104.8(13)
F5b C29b S3 108.2(12)
F4b C29b S3 112.6(12)
F6b C29b S3 101.6(12)

loop_
_geom_bond_atom_site_label_1
_geom_bond_atom_site_label_2
_geom_bond_distance
N1 C6 1.340(3)
N1 C2 1.340(3)
N1 C1 1.484(3)
C1 H1 0.9800
C1 H2 0.9800
C1 H3 0.9800
C2 C3 1.378(3)
C2 H4 0.95(3)
C3 C4 1.394(3)
C3 H5 0.92(2)
C4 C5 1.394(3)
C4 C7 1.469(2)
C5 C6 1.380(3)
C5 H6 0.92(3)
C6 H7 0.98(3)
C7 N2 1.307(2)
C7 S1 1.7127(17)
S1 C8 1.7343(17)
C8 C9 1.383(2)
C8 N3 1.408(2)
C9 N2 1.382(2)
C9 C22 1.477(2)
N3 C10 1.428(2)
N3 C16 1.434(2)
C10 C11 1.395(2)
C10 C15 1.399(2)
C11 C12 1.386(3)
C11 H8 0.96(2)
C12 C13 1.387(3)
C12 H9 0.93(2)
C13 C14 1.387(3)
C13 H10 0.95(2)
C14 C15 1.390(2)
C14 H11 0.97(2)
C15 H12 0.92(2)
C16 C17 1.390(2)
C16 C21 1.394(2)
C17 C18 1.395(3)
C17 H13 0.91(2)
C18 C19 1.388(3)
C18 H14 0.89(3)
C19 C20 1.388(3)
C19 H15 0.99(3)
C20 C21 1.387(3)
C20 H16 0.97(3)
C21 H17 1.00(2)
C22 C27 1.399(2)
C22 C23 1.402(2)
C23 C24 1.389(3)
C23 H18 0.97(2)
C24 C25 1.386(3)
C24 H19 0.94(2)
C25 C26 1.390(3)
C25 H20 0.93(3)
C26 C27 1.392(3)
C26 H21 0.94(3)
C27 H22 0.93(3)
S2a O1 1.422(4)
S2a O3 1.435(5)
S2a O2 1.461(12)
S2a C28 1.844(5)
C28a F2 1.330(7)
C28a F3 1.331(8)
C28a F1 1.340(7)
S3b O6 1.33(2)
S3b O4 1.495(16)
S3b O5 1.569(17)
S3b C29 1.739(15)
C29b F5 1.287(15)
C29b F4 1.309(15)
C29b F6 1.336(16)

loop_
_geom_hbond_atom_site_label_D
_geom_hbond_atom_site_label_H
_geom_hbond_atom_site_label_A
_geom_hbond_distance_DH
_geom_hbond_distance_HA
_geom_hbond_distance_DA
_geom_hbond_angle_DHA
_geom_hbond_site_symmetry_A
C1 H3 O2a_$1 0.98 2.18 3.025(10) 143.5 1_455
C1 H3 O6b_$1 0.98 2.38 3.22(2) 143.3 1_455
C2 H4 O2a_$2 0.95(3) 2.37(3) 3.315(11) 175(3) 2_756
C2 H4 O6b_$2 0.95(3) 2.30(4) 3.24(2) 173(3) 2_756
C6 H7 O3a_$3 0.98(3) 2.34(3) 3.319(5) 174(3) 2_766
C6 H7 O5b_$3 0.98(3) 2.45(4) 3.431(16) 175(3) 2_766
C17 H13 S1 0.91(2) 3.00(2) 3.6100(19) 125.3(18) .
C17 H13 S2a_$4 0.91(2) 3.00(2) 3.773(2) 143.0(19) 2_666
C17 H13 O3a_$4 0.91(2) 2.54(3) 3.390(8) 154(2) 2_666
C17 H13 O5b_$4 0.91(2) 2.54(3) 3.414(16) 160(2) 2_666

loop_
_geom_torsion_atom_site_label_1
_geom_torsion_atom_site_label_2
_geom_torsion_atom_site_label_3
_geom_torsion_atom_site_label_4
_geom_torsion
C6 N1 C2 C3 2.3(3)
C1 N1 C2 C3 -176.8(2)
N1 C2 C3 C4 -0.3(3)
C2 C3 C4 C5 -1.9(3)
C2 C3 C4 C7 176.45(18)
C3 C4 C5 C6 2.1(3)
C7 C4 C5 C6 -176.21(18)
C2 N1 C6 C5 -2.1(3)
C1 N1 C6 C5 177.1(2)
C4 C5 C6 N1 -0.2(3)
C5 C4 C7 N2 -178.86(17)
C3 C4 C7 N2 2.9(3)
C5 C4 C7 S1 4.6(2)
C3 C4 C7 S1 -173.69(14)
N2 C7 S1 C8 -0.84(14)
C4 C7 S1 C8 175.99(15)
C7 S1 C8 C9 0.14(13)
C7 S1 C8 N3 178.38(14)
N3 C8 C9 N2 -177.48(16)
S1 C8 C9 N2 0.54(19)
N3 C8 C9 C22 4.5(3)
S1 C8 C9 C22 -177.51(14)
C4 C7 N2 C9 -175.43(15)
S1 C7 N2 C9 1.29(19)
C8 C9 N2 C7 -1.2(2)
C22 C9 N2 C7 177.13(14)
C9 C8 N3 C10 -128.51(19)
S1 C8 N3 C10 53.64(19)
C9 C8 N3 C16 78.8(2)
S1 C8 N3 C16 -99.10(16)
C8 N3 C10 C11 32.5(2)
C16 N3 C10 C11 -175.48(15)
C8 N3 C10 C15 -147.36(16)
C16 N3 C10 C15 4.7(2)
C15 C10 C11 C12 -0.9(3)
N3 C10 C11 C12 179.28(16)
C10 C11 C12 C13 -0.4(3)
C11 C12 C13 C14 1.1(3)
C12 C13 C14 C15 -0.5(3)
C13 C14 C15 C10 -0.7(3)
C11 C10 C15 C14 1.4(2)
N3 C10 C15 C14 -178.73(15)
C8 N3 C16 C17 33.1(2)
C10 N3 C16 C17 -119.01(17)
C8 N3 C16 C21 -147.09(16)
C10 N3 C16 C21 60.8(2)
C21 C16 C17 C18 -0.8(3)
N3 C16 C17 C18 179.03(16)
C16 C17 C18 C19 -0.7(3)
C17 C18 C19 C20 0.9(3)
C18 C19 C20 C21 0.3(3)
C19 C20 C21 C16 -1.7(3)
C17 C16 C21 C20 2.0(3)
N3 C16 C21 C20 -177.85(15)
N2 C9 C22 C27 -176.47(16)
C8 C9 C22 C27 1.5(3)
N2 C9 C22 C23 2.3(2)
C8 C9 C22 C23 -179.71(17)
C27 C22 C23 C24 -0.8(3)
C9 C22 C23 C24 -179.64(17)
C22 C23 C24 C25 0.5(3)
C23 C24 C25 C26 0.4(3)
C24 C25 C26 C27 -1.1(3)
C25 C26 C27 C22 0.8(3)
C23 C22 C27 C26 0.1(3)
C9 C22 C27 C26 178.93(16)
O1a S2a C28a F2a 59.2(5)
O3a S2a C28a F2a -63.2(6)
O2a S2a C28a F2a 179.6(6)
O1a S2a C28a F3a -178.8(5)
O3a S2a C28a F3a 58.8(6)
O2a S2a C28a F3a -58.4(7)
O1a S2a C28a F1a -55.5(6)
O3a S2a C28a F1a -177.9(6)
O2a S2a C28a F1a 64.9(7)
O6b S3b C29b F5b 174.6(15)
O4b S3b C29b F5b 58.6(14)
O5b S3b C29b F5b -57.9(14)
O6b S3b C29b F4b 44.5(17)
O4b S3b C29b F4b -71.5(14)
O5b S3b C29b F4b 172.1(12)
O6b S3b C29b F6b -67.0(16)
O4b S3b C29b F6b 177.0(12)
O5b S3b C29b F6b 60.5(13)
